data_7244896
loop_
_publ_author_name
'Brownsey, Duncan K.'
'Rowley, Ben C.'
'Gorobets, Evgueni'
'Mihara, Koichiro'
'Maity, Ranjan'
'Papatzimas, James W.'
'Gelfand, Benjamin S.'
'Hollenberg, Morley D.'
'Bahlis, Nizar J.'
'Derksen, Darren J.'

_publ_section_title
;
 Identification of ligand linkage vectors for the development of p300/CBP
 degraders
;
_journal_name_full 'RSC Medicinal Chemistry'
_journal_paper_doi 10.1039/D1MD00070E
_journal_year 2022
_chemical_absolute_configuration ad
_chemical_formula_moiety 'C11 H8 Br N O3'
_chemical_formula_sum 'C11 H8 Br N O3'
_chemical_formula_weight 282.09
_space_group_crystal_system orthorhombic
_space_group_IT_number 19
_space_group_name_Hall 'P 2ac 2ab'
_space_group_name_H-M_alt 'P 21 21 21'
_atom_sites_solution_hydrogens geom
_atom_sites_solution_primary dual
_audit_creation_date 2021-01-27
_audit_creation_method
;
Olex2 1.3
(compiled 2020.11.12 svn.r5f609507 for OlexSys, GUI svn.r6226)
;
_audit_update_record
;
2021-03-04 deposited with the CCDC.	2022-04-12 downloaded from the CCDC.
;
_cell_angle_alpha 90
_cell_angle_beta 90
_cell_angle_gamma 90
_cell_formula_units_Z 8
_cell_length_a 8.1072(2)
_cell_length_b 8.1810(2)
_cell_length_c 32.6881(7)
_cell_measurement_reflns_used 9963
_cell_measurement_temperature 173
_cell_measurement_theta_max 70.449
_cell_measurement_theta_min 5.413
_cell_volume 2168.04(9)
_computing_cell_refinement 'SAINT V8.38A (Bruker, 2018)'
_computing_data_reduction 'SAINT V8.38A (Bruker, 2018)'
_computing_molecular_graphics 'Olex2 1.3 (Dolomanov et al., 2009)'
_computing_publication_material 'Olex2 1.3 (Dolomanov et al., 2009)'
_computing_structure_refinement 'XL  (Sheldrick, 2008)'
_computing_structure_solution 'SHELXT  (Sheldrick, 2015)'
_diffrn_ambient_temperature 173
_diffrn_detector 'Bruker APEX2 area detector'
_diffrn_detector_area_resol_mean 7.9
_diffrn_detector_type 'CCD area detector'
_diffrn_measured_fraction_theta_full 1.000
_diffrn_measured_fraction_theta_max 1.000
_diffrn_measurement_device 'three-circle diffractometer'
_diffrn_measurement_device_type 'Bruker SMART APEX2 area detector'
_diffrn_measurement_method '\f and \w scans'
_diffrn_radiation_monochromator 'mirror optics'
_diffrn_radiation_probe x-ray
_diffrn_radiation_type CuK\a
_diffrn_radiation_wavelength 1.54178
_diffrn_reflns_av_R_equivalents 0.0406
_diffrn_reflns_av_unetI/netI 0.0413
_diffrn_reflns_Laue_measured_fraction_full 1.000
_diffrn_reflns_Laue_measured_fraction_max 1.000
_diffrn_reflns_limit_h_max 9
_diffrn_reflns_limit_h_min -9
_diffrn_reflns_limit_k_max 9
_diffrn_reflns_limit_k_min -9
_diffrn_reflns_limit_l_max 39
_diffrn_reflns_limit_l_min -39
_diffrn_reflns_number 15161
_diffrn_reflns_point_group_measured_fraction_full 0.999
_diffrn_reflns_point_group_measured_fraction_max 0.999
_diffrn_reflns_theta_full 67.679
_diffrn_reflns_theta_max 68.233
_diffrn_reflns_theta_min 2.703
_diffrn_source 'microfocus sealed X-ray tube'
_diffrn_source_current 0.64
_diffrn_source_power 0.0285696
_diffrn_source_type 'Incoatec I\ms'
_diffrn_source_voltage 44.64
_diffrn_standards_number 0
_exptl_absorpt_coefficient_mu 5.121
_exptl_absorpt_correction_T_max 0.7534
_exptl_absorpt_correction_T_min 0.5809
_exptl_absorpt_correction_type multi-scan
_exptl_absorpt_process_details
;
SADABS-2016/2 (Bruker,2016/2) was used for absorption correction.
wR2(int) was 0.1040 before and 0.0550 after correction.
The Ratio of minimum to maximum transmission is 0.7710.
The \l/2 correction factor is Not present.
;
_exptl_crystal_colour colourless
_exptl_crystal_colour_primary colourless
_exptl_crystal_density_diffrn 1.728
_exptl_crystal_description plate
_exptl_crystal_F_000 1120
_exptl_crystal_size_max 0.364
_exptl_crystal_size_mid 0.117
_exptl_crystal_size_min 0.052
_refine_diff_density_max 0.813
_refine_diff_density_min -0.355
_refine_diff_density_rms 0.066
_refine_ls_abs_structure_details
;
 Flack x determined using 1520 quotients [(I+)-(I-)]/[(I+)+(I-)]
 (Parsons, Flack and Wagner, Acta Cryst. B69 (2013) 249-259).
;
_refine_ls_abs_structure_Flack -0.007(11)
_refine_ls_extinction_method none
_refine_ls_goodness_of_fit_ref 1.096
_refine_ls_hydrogen_treatment constr
_refine_ls_matrix_type full
_refine_ls_number_parameters 327
_refine_ls_number_reflns 3947
_refine_ls_number_restraints 150
_refine_ls_restrained_S_all 1.078
_refine_ls_R_factor_all 0.0358
_refine_ls_R_factor_gt 0.0345
_refine_ls_shift/su_max 0.001
_refine_ls_shift/su_mean 0.000
_refine_ls_structure_factor_coef Fsqd
_refine_ls_weighting_details 'w=1/[\s^2^(Fo^2^)+(0.0276P)^2^+2.1900P] where P=(Fo^2^+2Fc^2^)/3'
_refine_ls_weighting_scheme calc
_refine_ls_wR_factor_gt 0.0831
_refine_ls_wR_factor_ref 0.0838
_reflns_Friedel_coverage 0.718
_reflns_Friedel_fraction_full 0.999
_reflns_Friedel_fraction_max 0.999
_reflns_number_gt 3826
_reflns_number_total 3947
_reflns_threshold_expression 'I > 2\s(I)'
_cod_data_source_file d1md00070e2.cif
_cod_data_source_block db-3-267
_cod_database_code 7244896
_shelx_shelxl_version_number 2018/3
_shelx_space_group_comment
;
The symmetry employed for this shelxl refinement is uniquely defined
by the following loop, which should always be used as a source of
symmetry information in preference to the above space-group names.
They are only intended as comments.
;
_shelx_estimated_absorpt_t_max 0.777
_shelx_estimated_absorpt_t_min 0.257
_olex2_refinement_description
;
1. Fixed Uiso
 At 1.2 times of:
  All C(H) groups, All C(H,H) groups, All N(H) groups
2. Restrained distances
 C15-C14 \\sim C15A-C14 \\sim C4-C3 \\sim C4A-C3
 with sigma of 0.02
 C4A-C5A \\sim C4-C5 \\sim C15-C16 \\sim C15A-C16A
 with sigma of 0.02
 C6-C5A \\sim C6-C5 \\sim C17-C16 \\sim C17-C16A
 with sigma of 0.02
 C14-C16A \\sim C3-C5A \\sim C3-C5 \\sim C14-C16
 with sigma of 0.04
 C17-C15A \\sim C6-C4 \\sim C17-C15 \\sim C6-C4A
 with sigma of 0.04
3. Uiso/Uaniso restraints and constraints
C16A \\sim C15 \\sim C15A \\sim C16 \\sim C14 \\sim C17: within 2A with sigma
of 0.01 and sigma for terminal atoms of 0.02 within 2A
C4 \\sim C5 \\sim C5A \\sim C4A \\sim C3 \\sim C6: within 2A with sigma of 0.01
and sigma for terminal atoms of 0.02 within 2A
4. Others
 Sof(C16A)=Sof(H16A)=Sof(H16B)=Sof(C15A)=Sof(H15C)=Sof(H15D)=1-FVAR(1)
 Sof(C15)=Sof(H15A)=Sof(H15B)=Sof(C16)=Sof(H16C)=Sof(H16D)=FVAR(1)
 Sof(C5A)=Sof(H5AA)=Sof(H5AB)=Sof(C4A)=Sof(H4AA)=Sof(H4AB)=1-FVAR(2)
 Sof(C4)=Sof(H4A)=Sof(H4B)=Sof(C5)=Sof(H5A)=Sof(H5B)=FVAR(2)
5.a Secondary CH2 refined with riding coordinates:
 C4(H4A,H4B), C16A(H16A,H16B), C15(H15A,H15B), C5(H5A,H5B), C15A(H15C,H15D),
 C16(H16C,H16D), C5A(H5AA,H5AB), C4A(H4AA,H4AB)
5.b Aromatic/amide H refined with riding coordinates:
 N2(H2), N1(H1), C20(H20), C19(H19), C9(H9), C8(H8), C11(H11), C22(H22)
;
_olex2_submission_special_instructions 'No special instructions were received'

loop_
_space_group_symop_operation_xyz
'x, y, z'
'-x+1/2, -y, z+1/2'
'-x, y+1/2, -z+1/2'
'x+1/2, -y+1/2, -z'

loop_
_atom_site_label
_atom_site_type_symbol
_atom_site_fract_x
_atom_site_fract_y
_atom_site_fract_z
_atom_site_U_iso_or_equiv
_atom_site_adp_type
_atom_site_occupancy
_atom_site_site_symmetry_order
_atom_site_calc_flag
_atom_site_refinement_flags_posn
_atom_site_refinement_flags_adp
_atom_site_refinement_flags_occupancy
_atom_site_disorder_assembly
_atom_site_disorder_group
Br1 Br 0.52041(7) 0.95748(10) 0.72043(2) 0.0529(2) Uani 1 1 d . . . . .
Br2 Br 0.61846(7) 0.20853(12) 0.27271(2) 0.0590(2) Uani 1 1 d . . . . .
O6 O 0.2294(4) 0.0813(4) 0.44898(10) 0.0272(7) Uani 1 1 d . . . . .
O5 O 0.1254(4) 0.4976(4) 0.44535(9) 0.0255(7) Uani 1 1 d . . . . .
O2 O 0.1474(4) 0.4866(4) 0.56115(9) 0.0252(7) Uani 1 1 d . . . . .
O1 O -0.0605(4) 0.9249(4) 0.49331(11) 0.0314(7) Uani 1 1 d . . . . .
O3 O -0.0169(4) 0.8825(4) 0.56032(9) 0.0262(7) Uani 1 1 d . . . . .
O4 O 0.2890(4) 0.0459(5) 0.51564(11) 0.0331(8) Uani 1 1 d . . . . .
N2 N 0.1993(5) 0.2935(5) 0.49036(12) 0.0260(8) Uani 1 1 d . . . . .
H2 H 0.196183 0.349620 0.513319 0.031 Uiso 1 1 calc R U . . .
N1 N 0.0600(4) 0.6883(5) 0.51721(11) 0.0243(8) Uani 1 1 d . . . . .
H1 H 0.081695 0.639889 0.493772 0.029 Uiso 1 1 calc R U . . .
C20 C 0.5505(6) 0.2782(6) 0.35549(14) 0.0290(10) Uani 1 1 d . . . . .
H20 H 0.663338 0.309489 0.356191 0.035 Uiso 1 1 calc R U . . .
C19 C 0.4539(6) 0.2866(6) 0.39057(13) 0.0250(9) Uani 1 1 d . . . . .
H19 H 0.498658 0.324922 0.415656 0.030 Uiso 1 1 calc R U . . .
C14 C 0.1725(5) 0.2166(6) 0.42311(13) 0.0246(9) Uani 1 1 d D U . . .
C2 C 0.0920(5) 0.6206(6) 0.55419(13) 0.0208(9) Uani 1 1 d . . . . .
C3 C 0.0393(5) 0.7474(5) 0.58581(13) 0.0222(9) Uani 1 1 d D U . . .
C1 C -0.0097(5) 0.8397(6) 0.52027(14) 0.0245(9) Uani 1 1 d . . . . .
C18 C 0.2910(6) 0.2375(5) 0.38798(14) 0.0226(9) Uani 1 1 d . . . . .
C7 C 0.1731(6) 0.7991(6) 0.61504(13) 0.0245(9) Uani 1 1 d . . . . .
C4 C -0.092(3) 0.674(4) 0.6149(5) 0.024(3) Uani 0.54(10) 1 d D U P A 1
H4A H -0.204248 0.696836 0.604698 0.029 Uiso 0.54(10) 1 calc R U P A 1
H4B H -0.077691 0.553637 0.617002 0.029 Uiso 0.54(10) 1 calc R U P A 1
C12 C 0.2430(6) 0.1312(6) 0.48813(15) 0.0264(10) Uani 1 1 d . . . . .
C9 C 0.4392(6) 0.8845(7) 0.63757(16) 0.0312(11) Uani 1 1 d . . . . .
H9 H 0.551304 0.910663 0.632194 0.037 Uiso 1 1 calc R U . . .
C13 C 0.1618(5) 0.3572(6) 0.45337(14) 0.0228(9) Uani 1 1 d . . . . .
C10 C 0.3771(7) 0.8927(7) 0.67730(15) 0.0328(11) Uani 1 1 d . . . . .
C8 C 0.3350(6) 0.8374(6) 0.60601(15) 0.0280(10) Uani 1 1 d . . . . .
H8 H 0.374304 0.831713 0.578664 0.034 Uiso 1 1 calc R U . . .
C6 C 0.1122(6) 0.8111(6) 0.65445(14) 0.0275(10) Uani 1 1 d D U . . .
C17 C 0.2211(6) 0.1830(6) 0.35191(15) 0.0292(10) Uani 1 1 d D U . . .
C11 C 0.2150(6) 0.8559(7) 0.68654(15) 0.0316(11) Uani 1 1 d . . . . .
H11 H 0.175266 0.861039 0.713851 0.038 Uiso 1 1 calc R U . . .
C22 C 0.3163(6) 0.1771(8) 0.31648(15) 0.0356(12) Uani 1 1 d . . . . .
H22 H 0.270818 0.142241 0.291160 0.043 Uiso 1 1 calc R U . . .
C21 C 0.4794(6) 0.2237(8) 0.31960(14) 0.0356(11) Uani 1 1 d . . . . .
C16A C 0.0485(17) 0.115(4) 0.3588(4) 0.030(3) Uani 0.69(9) 1 d D U P B 2
H16A H 0.047307 -0.005310 0.356149 0.036 Uiso 0.69(9) 1 calc R U P B 2
H16B H -0.030845 0.162460 0.339004 0.036 Uiso 0.69(9) 1 calc R U P B 2
C15 C 0.004(3) 0.198(7) 0.4016(8) 0.028(4) Uani 0.31(9) 1 d D U P B 1
H15A H -0.061020 0.109883 0.414599 0.034 Uiso 0.31(9) 1 calc R U P B 1
H15B H -0.059741 0.301531 0.403860 0.034 Uiso 0.31(9) 1 calc R U P B 1
C5 C -0.065(2) 0.755(4) 0.6570(6) 0.027(3) Uani 0.54(10) 1 d D U P A 1
H5A H -0.140532 0.848213 0.661024 0.032 Uiso 0.54(10) 1 calc R U P A 1
H5B H -0.080165 0.675434 0.679531 0.032 Uiso 0.54(10) 1 calc R U P A 1
C15A C 0.0073(13) 0.168(3) 0.4029(4) 0.028(3) Uani 0.69(9) 1 d D U P B 2
H15C H -0.045008 0.077350 0.418058 0.034 Uiso 0.69(9) 1 calc R U P B 2
H15D H -0.069456 0.262512 0.402688 0.034 Uiso 0.69(9) 1 calc R U P B 2
C16 C 0.037(2) 0.158(7) 0.3564(9) 0.028(4) Uani 0.31(9) 1 d D U P B 1
H16C H 0.005726 0.043503 0.350152 0.033 Uiso 0.31(9) 1 calc R U P B 1
H16D H -0.025312 0.232121 0.338130 0.033 Uiso 0.31(9) 1 calc R U P B 1
C5A C -0.0746(19) 0.791(5) 0.6542(7) 0.024(3) Uani 0.46(10) 1 d D U P A 2
H5AA H -0.130602 0.898813 0.654820 0.029 Uiso 0.46(10) 1 calc R U P A 2
H5AB H -0.112343 0.725262 0.677791 0.029 Uiso 0.46(10) 1 calc R U P A 2
C4A C -0.107(3) 0.702(4) 0.6134(6) 0.023(3) Uani 0.46(10) 1 d D U P A 2
H4AA H -0.112019 0.582060 0.617701 0.028 Uiso 0.46(10) 1 calc R U P A 2
H4AB H -0.212414 0.738425 0.601121 0.028 Uiso 0.46(10) 1 calc R U P A 2

loop_
_atom_site_aniso_label
_atom_site_aniso_U_11
_atom_site_aniso_U_22
_atom_site_aniso_U_33
_atom_site_aniso_U_23
_atom_site_aniso_U_13
_atom_site_aniso_U_12
Br1 0.0405(3) 0.0852(5) 0.0329(3) -0.0008(3) -0.0164(2) -0.0107(3)
Br2 0.0419(3) 0.1096(6) 0.0254(3) -0.0068(3) 0.0130(2) -0.0009(4)
O6 0.0353(17) 0.0220(16) 0.0243(17) -0.0014(13) 0.0065(13) 0.0028(14)
O5 0.0253(15) 0.0285(17) 0.0227(15) 0.0004(13) -0.0001(13) 0.0086(14)
O2 0.0300(16) 0.0234(16) 0.0222(15) -0.0005(12) 0.0044(12) 0.0026(14)
O1 0.0284(16) 0.0324(18) 0.0334(18) 0.0030(15) -0.0068(13) 0.0064(14)
O3 0.0275(16) 0.0257(15) 0.0255(16) -0.0037(12) -0.0010(14) 0.0049(14)
O4 0.0369(18) 0.0317(18) 0.0307(18) 0.0040(16) -0.0008(14) 0.0022(16)
N2 0.0288(19) 0.0271(19) 0.0219(18) -0.0046(17) 0.0009(15) 0.0015(18)
N1 0.0262(18) 0.028(2) 0.0185(17) -0.0041(16) 0.0008(14) -0.0023(16)
C20 0.023(2) 0.035(2) 0.029(2) 0.004(2) 0.0022(18) 0.004(2)
C19 0.027(2) 0.026(2) 0.022(2) -0.0025(19) -0.0007(17) -0.001(2)
C14 0.022(2) 0.029(2) 0.023(2) -0.0006(19) 0.0018(16) -0.0016(19)
C2 0.020(2) 0.022(2) 0.020(2) -0.0026(17) 0.0015(17) -0.0023(18)
C3 0.022(2) 0.020(2) 0.024(2) -0.0022(16) 0.0040(18) 0.0026(17)
C1 0.0163(18) 0.029(2) 0.029(2) -0.0020(18) -0.0018(17) 0.0005(19)
C18 0.027(2) 0.017(2) 0.024(2) 0.0001(16) 0.0037(18) 0.0038(18)
C7 0.027(2) 0.026(2) 0.021(2) -0.0012(19) 0.0007(17) 0.000(2)
C4 0.020(5) 0.026(7) 0.026(4) -0.006(4) 0.005(4) 0.002(5)
C12 0.024(2) 0.030(2) 0.025(2) 0.0018(19) 0.0030(18) 0.001(2)
C9 0.022(2) 0.040(3) 0.031(3) 0.005(2) -0.0003(18) -0.004(2)
C13 0.0167(19) 0.029(2) 0.023(2) -0.0028(18) 0.0039(16) 0.0008(18)
C10 0.035(2) 0.041(3) 0.023(2) 0.003(2) -0.011(2) -0.002(2)
C8 0.026(2) 0.037(3) 0.021(2) 0.0006(19) 0.0026(18) -0.002(2)
C6 0.027(2) 0.033(3) 0.023(2) -0.0010(19) 0.0035(18) -0.001(2)
C17 0.026(2) 0.035(3) 0.027(2) 0.000(2) -0.0023(18) 0.002(2)
C11 0.033(2) 0.044(3) 0.018(2) 0.001(2) 0.0006(19) -0.007(2)
C22 0.035(3) 0.054(3) 0.018(2) -0.003(2) -0.0020(19) 0.004(3)
C21 0.030(2) 0.057(3) 0.020(2) 0.000(2) 0.0087(19) 0.006(3)
C16A 0.029(3) 0.034(6) 0.027(4) 0.003(4) -0.006(3) -0.001(3)
C15 0.026(6) 0.030(8) 0.029(6) -0.003(6) 0.002(6) -0.002(6)
C5 0.027(4) 0.026(7) 0.027(5) -0.006(4) 0.006(4) -0.001(4)
C15A 0.025(3) 0.029(7) 0.031(4) -0.006(3) -0.001(3) -0.005(3)
C16 0.023(6) 0.032(8) 0.028(6) -0.004(6) 0.004(5) 0.002(6)
C5A 0.024(5) 0.024(7) 0.024(5) -0.002(5) 0.006(4) -0.003(5)
C4A 0.023(5) 0.018(7) 0.028(5) -0.008(5) 0.007(4) -0.002(5)

loop_
_atom_type_symbol
_atom_type_description
_atom_type_scat_dispersion_real
_atom_type_scat_dispersion_imag
_atom_type_scat_source
C C 0.0181 0.0091 'International Tables Vol C Tables 4.2.6.8 and 6.1.1.4'
H H 0.0000 0.0000 'International Tables Vol C Tables 4.2.6.8 and 6.1.1.4'
Br Br -0.6763 1.2805 'International Tables Vol C Tables 4.2.6.8 and 6.1.1.4'
N N 0.0311 0.0180 'International Tables Vol C Tables 4.2.6.8 and 6.1.1.4'
O O 0.0492 0.0322 'International Tables Vol C Tables 4.2.6.8 and 6.1.1.4'

loop_
_exptl_crystal_face_index_h
_exptl_crystal_face_index_k
_exptl_crystal_face_index_l
_exptl_crystal_face_perp_dist
-1.00 -1.00 -1.00 0.1810
1.00 1.00 0.00 0.1710
-1.00 -1.00 1.00 0.1770
1.00 -1.00 0.00 0.0550
1.00 -1.00 -1.00 0.0520
-1.00 1.00 1.00 0.0530
0.00 0.00 1.00 0.0130
0.00 0.00 -1.00 0.0260
0.00 1.00 -1.00 0.1290

loop_
_geom_angle_atom_site_label_1
_geom_angle_atom_site_label_2
_geom_angle_atom_site_label_3
_geom_angle
_geom_angle_site_symmetry_1
_geom_angle_site_symmetry_3
_geom_angle_publ_flag
C12 O6 C14 110.1(4) . . ?
C1 O3 C3 110.0(3) . . ?
C12 N2 H2 123.8 . . ?
C13 N2 H2 123.8 . . ?
C13 N2 C12 112.5(4) . . ?
C2 N1 H1 123.7 . . ?
C2 N1 C1 112.6(4) . . ?
C1 N1 H1 123.7 . . ?
C19 C20 H20 120.6 . . ?
C21 C20 H20 120.6 . . ?
C21 C20 C19 118.8(4) . . ?
C20 C19 H19 120.9 . . ?
C18 C19 C20 118.3(4) . . ?
C18 C19 H19 120.9 . . ?
O6 C14 C18 108.9(4) . . ?
O6 C14 C13 102.4(3) . . ?
O6 C14 C15 118(2) . . ?
O6 C14 C15A 109.1(10) . . ?
C18 C14 C13 116.5(4) . . ?
C18 C14 C15 103.3(11) . . ?
C18 C14 C15A 104.8(6) . . ?
C13 C14 C15 108.5(16) . . ?
C13 C14 C15A 115.0(8) . . ?
O2 C2 N1 127.7(4) . . ?
O2 C2 C3 126.5(4) . . ?
N1 C2 C3 105.8(4) . . ?
O3 C3 C2 102.5(3) . . ?
O3 C3 C7 112.0(4) . . ?
O3 C3 C4 115.6(14) . . ?
O3 C3 C4A 106.2(15) . . ?
C2 C3 C4 110.1(11) . . ?
C2 C3 C4A 116.7(12) . . ?
C7 C3 C2 114.8(4) . . ?
C7 C3 C4 102.3(8) . . ?
C7 C3 C4A 104.6(9) . . ?
O1 C1 O3 123.1(4) . . ?
O1 C1 N1 128.1(4) . . ?
O3 C1 N1 108.8(4) . . ?
C19 C18 C14 126.5(4) . . ?
C17 C18 C19 122.5(4) . . ?
C17 C18 C14 110.6(4) . . ?
C8 C7 C3 127.8(4) . . ?
C8 C7 C6 121.4(4) . . ?
C6 C7 C3 110.8(4) . . ?
C3 C4 H4A 110.5 . . ?
C3 C4 H4B 110.5 . . ?
H4A C4 H4B 108.6 . . ?
C5 C4 C3 106.4(11) . . ?
C5 C4 H4A 110.5 . . ?
C5 C4 H4B 110.5 . . ?
O6 C12 N2 108.8(4) . . ?
O4 C12 O6 124.2(5) . . ?
O4 C12 N2 127.1(5) . . ?
C10 C9 H9 120.5 . . ?
C8 C9 H9 120.5 . . ?
C8 C9 C10 119.1(4) . . ?
O5 C13 N2 127.8(4) . . ?
O5 C13 C14 126.1(4) . . ?
N2 C13 C14 106.1(4) . . ?
C9 C10 Br1 118.9(4) . . ?
C11 C10 Br1 118.7(4) . . ?
C11 C10 C9 122.5(5) . . ?
C7 C8 C9 118.8(4) . . ?
C7 C8 H8 120.6 . . ?
C9 C8 H8 120.6 . . ?
C7 C6 C11 120.6(4) . . ?
C7 C6 C5 111.6(8) . . ?
C7 C6 C5A 110.0(9) . . ?
C11 C6 C5 127.5(8) . . ?
C11 C6 C5A 129.0(9) . . ?
C18 C17 C22 119.6(5) . . ?
C18 C17 C16A 111.6(6) . . ?
C18 C17 C16 111.4(10) . . ?
C22 C17 C16A 128.3(6) . . ?
C22 C17 C16 128.5(11) . . ?
C10 C11 C6 117.6(4) . . ?
C10 C11 H11 121.2 . . ?
C6 C11 H11 121.2 . . ?
C17 C22 H22 121.3 . . ?
C21 C22 C17 117.4(5) . . ?
C21 C22 H22 121.3 . . ?
C20 C21 Br2 117.2(4) . . ?
C22 C21 Br2 119.3(4) . . ?
C22 C21 C20 123.5(4) . . ?
C17 C16A H16A 111.1 . . ?
C17 C16A H16B 111.1 . . ?
C17 C16A C15A 103.5(7) . . ?
H16A C16A H16B 109.0 . . ?
C15A C16A H16A 111.1 . . ?
C15A C16A H16B 111.1 . . ?
C14 C15 H15A 110.2 . . ?
C14 C15 H15B 110.2 . . ?
H15A C15 H15B 108.5 . . ?
C16 C15 C14 107.6(17) . . ?
C16 C15 H15A 110.2 . . ?
C16 C15 H15B 110.2 . . ?
C4 C5 H5A 111.2 . . ?
C4 C5 H5B 111.2 . . ?
C6 C5 C4 102.6(11) . . ?
C6 C5 H5A 111.2 . . ?
C6 C5 H5B 111.2 . . ?
H5A C5 H5B 109.2 . . ?
C14 C15A H15C 110.4 . . ?
C14 C15A H15D 110.4 . . ?
C16A C15A C14 106.5(8) . . ?
C16A C15A H15C 110.4 . . ?
C16A C15A H15D 110.4 . . ?
H15C C15A H15D 108.6 . . ?
C17 C16 C15 103.6(16) . . ?
C17 C16 H16C 111.0 . . ?
C17 C16 H16D 111.0 . . ?
C15 C16 H16C 111.0 . . ?
C15 C16 H16D 111.0 . . ?
H16C C16 H16D 109.0 . . ?
C6 C5A H5AA 111.2 . . ?
C6 C5A H5AB 111.2 . . ?
C6 C5A C4A 103.0(12) . . ?
H5AA C5A H5AB 109.1 . . ?
C4A C5A H5AA 111.2 . . ?
C4A C5A H5AB 111.2 . . ?
C3 C4A C5A 105.1(13) . . ?
C3 C4A H4AA 110.7 . . ?
C3 C4A H4AB 110.7 . . ?
C5A C4A H4AA 110.7 . . ?
C5A C4A H4AB 110.7 . . ?
H4AA C4A H4AB 108.8 . . ?

loop_
_geom_bond_atom_site_label_1
_geom_bond_atom_site_label_2
_geom_bond_distance
_geom_bond_site_symmetry_2
_geom_bond_publ_flag
Br1 C10 1.902(5) . ?
Br2 C21 1.907(4) . ?
O6 C14 1.467(6) . ?
O6 C12 1.348(6) . ?
O5 C13 1.214(6) . ?
O2 C2 1.206(6) . ?
O1 C1 1.197(6) . ?
O3 C3 1.457(5) . ?
O3 C1 1.356(5) . ?
O4 C12 1.198(6) . ?
N2 H2 0.8800 . ?
N2 C12 1.376(7) . ?
N2 C13 1.351(6) . ?
N1 H1 0.8800 . ?
N1 C2 1.355(6) . ?
N1 C1 1.365(6) . ?
C20 H20 0.9500 . ?
C20 C19 1.390(6) . ?
C20 C21 1.381(7) . ?
C19 H19 0.9500 . ?
C19 C18 1.383(6) . ?
C14 C18 1.507(6) . ?
C14 C13 1.519(6) . ?
C14 C15 1.545(19) . ?
C14 C15A 1.545(10) . ?
C2 C3 1.525(6) . ?
C3 C7 1.506(6) . ?
C3 C4 1.549(14) . ?
C3 C4A 1.537(15) . ?
C18 C17 1.382(7) . ?
C7 C8 1.382(7) . ?
C7 C6 1.383(6) . ?
C4 H4A 0.9900 . ?
C4 H4B 0.9900 . ?
C4 C5 1.543(14) . ?
C9 H9 0.9500 . ?
C9 C10 1.395(7) . ?
C9 C8 1.388(7) . ?
C10 C11 1.381(8) . ?
C8 H8 0.9500 . ?
C6 C11 1.389(7) . ?
C6 C5 1.508(14) . ?
C6 C5A 1.524(15) . ?
C17 C22 1.393(7) . ?
C17 C16A 1.522(10) . ?
C17 C16 1.516(18) . ?
C11 H11 0.9500 . ?
C22 H22 0.9500 . ?
C22 C21 1.379(8) . ?
C16A H16A 0.9900 . ?
C16A H16B 0.9900 . ?
C16A C15A 1.543(11) . ?
C15 H15A 0.9900 . ?
C15 H15B 0.9900 . ?
C15 C16 1.539(18) . ?
C5 H5A 0.9900 . ?
C5 H5B 0.9900 . ?
C15A H15C 0.9900 . ?
C15A H15D 0.9900 . ?
C16 H16C 0.9900 . ?
C16 H16D 0.9900 . ?
C5A H5AA 0.9900 . ?
C5A H5AB 0.9900 . ?
C5A C4A 1.544(15) . ?
C4A H4AA 0.9900 . ?
C4A H4AB 0.9900 . ?

loop_
_geom_torsion_atom_site_label_1
_geom_torsion_atom_site_label_2
_geom_torsion_atom_site_label_3
_geom_torsion_atom_site_label_4
_geom_torsion
_geom_torsion_site_symmetry_1
_geom_torsion_site_symmetry_2
_geom_torsion_site_symmetry_3
_geom_torsion_site_symmetry_4
_geom_torsion_publ_flag
Br1 C10 C11 C6 179.1(4) . . . . ?
O6 C14 C18 C19 -66.0(6) . . . . ?
O6 C14 C18 C17 107.3(4) . . . . ?
O6 C14 C13 O5 177.0(4) . . . . ?
O6 C14 C13 N2 -3.5(4) . . . . ?
O6 C14 C15 C16 -103(2) . . . . ?
O6 C14 C15A C16A -100.5(8) . . . . ?
O2 C2 C3 O3 -179.9(4) . . . . ?
O2 C2 C3 C7 58.4(6) . . . . ?
O2 C2 C3 C4 -56.3(13) . . . . ?
O2 C2 C3 C4A -64.4(15) . . . . ?
O3 C3 C7 C8 -72.0(6) . . . . ?
O3 C3 C7 C6 105.7(5) . . . . ?
O3 C3 C4 C5 -97.0(11) . . . . ?
O3 C3 C4A C5A -97.1(13) . . . . ?
N1 C2 C3 O3 -1.3(4) . . . . ?
N1 C2 C3 C7 -123.0(4) . . . . ?
N1 C2 C3 C4 122.3(12) . . . . ?
N1 C2 C3 C4A 114.2(15) . . . . ?
C20 C19 C18 C14 171.6(5) . . . . ?
C20 C19 C18 C17 -0.9(7) . . . . ?
C19 C20 C21 Br2 -178.2(4) . . . . ?
C19 C20 C21 C22 0.2(9) . . . . ?
C19 C18 C17 C22 -0.3(8) . . . . ?
C19 C18 C17 C16A 172.2(14) . . . . ?
C19 C18 C17 C16 -173(3) . . . . ?
C14 O6 C12 O4 -179.0(4) . . . . ?
C14 O6 C12 N2 -0.3(5) . . . . ?
C14 C18 C17 C22 -173.8(5) . . . . ?
C14 C18 C17 C16A -1.3(14) . . . . ?
C14 C18 C17 C16 14(3) . . . . ?
C14 C15 C16 C17 -9(3) . . . . ?
C2 N1 C1 O1 -175.1(5) . . . . ?
C2 N1 C1 O3 3.8(5) . . . . ?
C2 C3 C7 C8 44.4(7) . . . . ?
C2 C3 C7 C6 -138.0(4) . . . . ?
C2 C3 C4 C5 147.5(10) . . . . ?
C2 C3 C4A C5A 149.5(11) . . . . ?
C3 O3 C1 O1 174.4(4) . . . . ?
C3 O3 C1 N1 -4.6(5) . . . . ?
C3 C7 C8 C9 179.3(5) . . . . ?
C3 C7 C6 C11 179.5(5) . . . . ?
C3 C7 C6 C5 5.1(18) . . . . ?
C3 C7 C6 C5A -7.9(18) . . . . ?
C3 C4 C5 C6 -22.3(14) . . . . ?
C1 O3 C3 C2 3.6(4) . . . . ?
C1 O3 C3 C7 127.1(4) . . . . ?
C1 O3 C3 C4 -116.2(9) . . . . ?
C1 O3 C3 C4A -119.3(9) . . . . ?
C1 N1 C2 O2 177.2(4) . . . . ?
C1 N1 C2 C3 -1.4(5) . . . . ?
C18 C14 C13 O5 58.3(6) . . . . ?
C18 C14 C13 N2 -122.2(4) . . . . ?
C18 C14 C15 C16 17(3) . . . . ?
C18 C14 C15A C16A 16.0(10) . . . . ?
C18 C17 C22 C21 1.3(8) . . . . ?
C18 C17 C16A C15A 11.4(14) . . . . ?
C18 C17 C16 C15 -2(3) . . . . ?
C7 C3 C4 C5 25.0(13) . . . . ?
C7 C3 C4A C5A 21.5(16) . . . . ?
C7 C6 C11 C10 2.1(8) . . . . ?
C7 C6 C5 C4 11.1(17) . . . . ?
C7 C6 C5A C4A 21.1(18) . . . . ?
C4 C3 C7 C8 163.6(14) . . . . ?
C4 C3 C7 C6 -18.8(15) . . . . ?
C12 O6 C14 C18 126.3(4) . . . . ?
C12 O6 C14 C13 2.3(5) . . . . ?
C12 O6 C14 C15 -116.6(13) . . . . ?
C12 O6 C14 C15A -119.9(7) . . . . ?
C12 N2 C13 O5 -176.9(4) . . . . ?
C12 N2 C13 C14 3.6(5) . . . . ?
C9 C10 C11 C6 -0.7(8) . . . . ?
C13 N2 C12 O6 -2.2(5) . . . . ?
C13 N2 C12 O4 176.5(5) . . . . ?
C13 C14 C18 C19 49.1(6) . . . . ?
C13 C14 C18 C17 -137.6(4) . . . . ?
C13 C14 C15 C16 141(2) . . . . ?
C13 C14 C15A C16A 145.2(8) . . . . ?
C10 C9 C8 C7 -0.5(8) . . . . ?
C8 C7 C6 C11 -2.8(8) . . . . ?
C8 C7 C6 C5 -177.1(17) . . . . ?
C8 C7 C6 C5A 169.9(17) . . . . ?
C8 C9 C10 Br1 -179.9(4) . . . . ?
C8 C9 C10 C11 -0.1(9) . . . . ?
C6 C7 C8 C9 1.9(8) . . . . ?
C6 C5A C4A C3 -25.5(17) . . . . ?
C17 C22 C21 Br2 177.1(4) . . . . ?
C17 C22 C21 C20 -1.3(9) . . . . ?
C17 C16A C15A C14 -16.5(11) . . . . ?
C11 C6 C5 C4 -162.8(11) . . . . ?
C11 C6 C5A C4A -167.0(11) . . . . ?
C22 C17 C16A C15A -177.0(8) . . . . ?
C22 C17 C16 C15 -173.9(18) . . . . ?
C21 C20 C19 C18 0.9(8) . . . . ?
C16A C17 C22 C21 -169.8(16) . . . . ?
C15 C14 C18 C19 168(2) . . . . ?
C15 C14 C18 C17 -19(2) . . . . ?
C15 C14 C13 O5 -57.6(18) . . . . ?
C15 C14 C13 N2 121.9(18) . . . . ?
C5 C6 C11 C10 176(2) . . . . ?
C15A C14 C18 C19 177.4(11) . . . . ?
C15A C14 C18 C17 -9.3(11) . . . . ?
C15A C14 C13 O5 -64.9(10) . . . . ?
C15A C14 C13 N2 114.6(9) . . . . ?
C16 C17 C22 C21 172(3) . . . . ?
C5A C6 C11 C10 -169(2) . . . . ?
C4A C3 C7 C8 173.5(16) . . . . ?
C4A C3 C7 C6 -8.9(16) . . . . ?
